data_7020316
loop_
_publ_author_name
'Dulong, Florian'
'Bathily, Oumou'
'Thu\'ery, Pierre'
'Ephritikhine, Michel'
'Cantat, Thibault'

_publ_section_title
;
 A N-aryloxy-\b-diketiminate ligand in 4d, 4f and 5f-metals complexes.
;
_journal_issue 39
_journal_name_full 'Dalton transactions (Cambridge, England : 2003)'
_journal_page_first 11980
_journal_page_last 11983
_journal_paper_doi 10.1039/c2dt31220d
_journal_volume 41
_journal_year 2012
_chemical_absolute_configuration unk
_chemical_formula_sum 'C19 H29 N O2'
_chemical_formula_weight 303.43
_space_group_IT_number 29
_symmetry_cell_setting orthorhombic
_symmetry_space_group_name_Hall 'P 2c -2ac'
_symmetry_space_group_name_H-M 'P c a 21'
_atom_sites_solution_hydrogens geom
_atom_sites_solution_primary direct
_atom_sites_solution_secondary difmap
_audit_creation_method SHELXL-97
_cell_angle_alpha 90.00
_cell_angle_beta 90.00
_cell_angle_gamma 90.00
_cell_formula_units_Z 8
_cell_length_a 20.6064(16)
_cell_length_b 6.1496(3)
_cell_length_c 28.352(2)
_cell_measurement_reflns_used 133527
_cell_measurement_temperature 150(2)
_cell_measurement_theta_max 25.68
_cell_measurement_theta_min 2.10
_cell_volume 3592.8(4)
_computing_cell_refinement 'HKL2000 (Otwinowski & Minor, 1997)'
_computing_data_collection 'COLLECT (Nonius, 1998)'
_computing_data_reduction 'HKL2000 (Otwinowski & Minor, 1997)'
_computing_molecular_graphics 'SHELXTL (Sheldrick, 2008)'
_computing_publication_material 'SHELXTL (Sheldrick, 2008); PLATON (Spek, 2003)'
_computing_structure_refinement 'SHELXL-97 (Sheldrick, 2008)'
_computing_structure_solution 'SHELXS-97 (Sheldrick, 2008)'
_diffrn_ambient_temperature 150(2)
_diffrn_measured_fraction_theta_full 0.999
_diffrn_measured_fraction_theta_max 0.999
_diffrn_measurement_device_type 'Nonius Kappa-CCD area-detector diffractometer'
_diffrn_measurement_method 'two \f and eight \w scans with 2\% steps (619 frames)'
_diffrn_radiation_monochromator graphite
_diffrn_radiation_source 'fine-focus sealed tube'
_diffrn_radiation_type MoK\a
_diffrn_radiation_wavelength 0.71073
_diffrn_reflns_av_R_equivalents 0.0276
_diffrn_reflns_av_sigmaI/netI 0.0302
_diffrn_reflns_limit_h_max 25
_diffrn_reflns_limit_h_min 0
_diffrn_reflns_limit_k_max 7
_diffrn_reflns_limit_k_min 0
_diffrn_reflns_limit_l_max 0
_diffrn_reflns_limit_l_min -34
_diffrn_reflns_number 133527
_diffrn_reflns_theta_full 25.68
_diffrn_reflns_theta_max 25.68
_diffrn_reflns_theta_min 2.10
_diffrn_standards_decay_% 0
_diffrn_standards_interval_time 0
_diffrn_standards_number 0
_exptl_absorpt_coefficient_mu 0.072
_exptl_absorpt_correction_type none
_exptl_crystal_colour colourless
_exptl_crystal_density_diffrn 1.122
_exptl_crystal_density_method 'not measured'
_exptl_crystal_description platelet
_exptl_crystal_F_000 1328
_exptl_crystal_size_max 0.25
_exptl_crystal_size_mid 0.18
_exptl_crystal_size_min 0.11
_refine_diff_density_max 0.198
_refine_diff_density_min -0.198
_refine_diff_density_rms 0.041
_refine_ls_extinction_method none
_refine_ls_goodness_of_fit_ref 1.108
_refine_ls_hydrogen_treatment constr
_refine_ls_matrix_type full
_refine_ls_number_parameters 413
_refine_ls_number_reflns 3495
_refine_ls_number_restraints 1
_refine_ls_restrained_S_all 1.107
_refine_ls_R_factor_all 0.0702
_refine_ls_R_factor_gt 0.0557
_refine_ls_shift/su_max 0.000
_refine_ls_shift/su_mean 0.000
_refine_ls_structure_factor_coef Fsqd
_refine_ls_weighting_details 'calc w=1/[\s^2^(Fo^2^)+(0.0662P)^2^+0.9252P] where P=(Fo^2^+2Fc^2^)/3'
_refine_ls_weighting_scheme calc
_refine_ls_wR_factor_gt 0.1227
_refine_ls_wR_factor_ref 0.1294
_reflns_number_gt 2945
_reflns_number_total 3495
_reflns_threshold_expression >2sigma(I)
_cod_data_source_file c2dt31220d.txt
_cod_data_source_block 2
_cod_database_code 7020316

loop_
_symmetry_equiv_pos_as_xyz
'x, y, z'
'-x, -y, z+1/2'
'x+1/2, -y, z'
'-x+1/2, y, z+1/2'

loop_
_atom_site_label
_atom_site_type_symbol
_atom_site_fract_x
_atom_site_fract_y
_atom_site_fract_z
_atom_site_U_iso_or_equiv
_atom_site_adp_type
_atom_site_occupancy
_atom_site_symmetry_multiplicity
_atom_site_calc_flag
_atom_site_refinement_flags
O1A O 0.34426(13) 0.5849(5) 0.06027(10) 0.0350(7) Uani 1 1 d .
O2A O 0.35430(13) 0.3221(4) -0.11219(9) 0.0363(6) Uani 1 1 d .
H2A H 0.3665 0.2712 -0.0814 0.044 Uiso 1 1 d R
N1A N 0.30134(15) 0.4281(6) -0.02279(11) 0.0304(7) Uani 1 1 d .
H1A H 0.3225 0.5301 -0.0046 0.036 Uiso 1 1 d R
C1A C 0.33264(18) 0.3965(7) 0.07651(16) 0.0341(10) Uani 1 1 d .
C2A C 0.31006(19) 0.2244(6) 0.04835(14) 0.0330(9) Uani 1 1 d .
H2C H 0.3067 0.0881 0.0624 0.040 Uiso 1 1 calc R
C3A C 0.29255(18) 0.2418(6) 0.00179(13) 0.0309(9) Uani 1 1 d .
C4A C 0.3428(2) 0.3579(7) 0.12864(16) 0.0412(10) Uani 1 1 d .
H4A H 0.3884 0.3605 0.1356 0.062 Uiso 1 1 calc R
H4B H 0.3252 0.2188 0.1372 0.062 Uiso 1 1 calc R
H4C H 0.3213 0.4698 0.1463 0.062 Uiso 1 1 calc R
C5A C 0.2612(2) 0.0564(7) -0.02313(18) 0.0398(10) Uani 1 1 d .
H5A H 0.2161 0.0879 -0.0280 0.060 Uiso 1 1 calc R
H5B H 0.2654 -0.0730 -0.0044 0.060 Uiso 1 1 calc R
H5C H 0.2820 0.0346 -0.0531 0.060 Uiso 1 1 calc R
C6A C 0.2680(2) 0.4740(6) -0.06625(18) 0.0306(11) Uani 1 1 d .
C7A C 0.29529(17) 0.4228(7) -0.10956(14) 0.0302(8) Uani 1 1 d .
C8A C 0.2623(2) 0.4760(7) -0.15077(19) 0.0331(11) Uani 1 1 d .
C9A C 0.20276(19) 0.5847(7) -0.14663(14) 0.0343(9) Uani 1 1 d .
H9A H 0.1811 0.6241 -0.1741 0.041 Uiso 1 1 calc R
C10A C 0.17426(18) 0.6369(6) -0.10331(14) 0.0321(8) Uani 1 1 d .
C11A C 0.20822(18) 0.5785(7) -0.06319(13) 0.0296(8) Uani 1 1 d .
H11A H 0.1908 0.6095 -0.0337 0.036 Uiso 1 1 calc R
C12A C 0.2879(2) 0.4089(7) -0.20037(14) 0.0377(10) Uani 1 1 d .
C13A C 0.2927(2) 0.1615(7) -0.20320(16) 0.0459(11) Uani 1 1 d .
H13A H 0.3242 0.1107 -0.1809 0.069 Uiso 1 1 calc R
H13B H 0.3056 0.1197 -0.2344 0.069 Uiso 1 1 calc R
H13C H 0.2512 0.0986 -0.1961 0.069 Uiso 1 1 calc R
C14A C 0.3551(2) 0.5110(8) -0.21001(19) 0.0426(13) Uani 1 1 d .
H14A H 0.3513 0.6665 -0.2105 0.064 Uiso 1 1 calc R
H14B H 0.3711 0.4612 -0.2399 0.064 Uiso 1 1 calc R
H14C H 0.3848 0.4686 -0.1856 0.064 Uiso 1 1 calc R
C15A C 0.2429(3) 0.4842(8) -0.2402(2) 0.0468(14) Uani 1 1 d .
H15A H 0.2007 0.4212 -0.2359 0.070 Uiso 1 1 calc R
H15B H 0.2603 0.4387 -0.2700 0.070 Uiso 1 1 calc R
H15C H 0.2394 0.6398 -0.2396 0.070 Uiso 1 1 calc R
C16A C 0.1088(2) 0.7528(7) -0.10228(14) 0.0365(9) Uani 1 1 d .
C17A C 0.0853(2) 0.7901(8) -0.05156(15) 0.0453(11) Uani 1 1 d .
H17A H 0.0810 0.6527 -0.0358 0.068 Uiso 1 1 calc R
H17B H 0.0440 0.8623 -0.0521 0.068 Uiso 1 1 calc R
H17C H 0.1162 0.8787 -0.0350 0.068 Uiso 1 1 calc R
C18A C 0.1155(2) 0.9786(7) -0.12576(19) 0.0424(13) Uani 1 1 d .
H18A H 0.1475 1.0623 -0.1092 0.064 Uiso 1 1 calc R
H18B H 0.0745 1.0528 -0.1246 0.064 Uiso 1 1 calc R
H18C H 0.1285 0.9608 -0.1580 0.064 Uiso 1 1 calc R
C19A C 0.0578(2) 0.6178(8) -0.12825(17) 0.0470(11) Uani 1 1 d .
H19A H 0.0712 0.5966 -0.1604 0.070 Uiso 1 1 calc R
H19B H 0.0170 0.6928 -0.1277 0.070 Uiso 1 1 calc R
H19C H 0.0533 0.4791 -0.1131 0.070 Uiso 1 1 calc R
O1B O 0.41388(14) 0.0851(5) -0.04453(10) 0.0353(7) Uani 1 1 d .
O2B O 0.40097(12) -0.1712(4) 0.12852(10) 0.0368(6) Uani 1 1 d .
H2B H 0.3881 -0.2082 0.0999 0.044 Uiso 1 1 d R
N1B N 0.45747(15) -0.0708(6) 0.03947(12) 0.0308(7) Uani 1 1 d .
H1B H 0.4386 0.0395 0.0234 0.037 Uiso 1 1 d R
C1B C 0.42482(18) -0.1038(6) -0.05955(14) 0.0302(9) Uani 1 1 d .
C2B C 0.44777(18) -0.2753(6) -0.03143(14) 0.0336(9) Uani 1 1 d .
H2D H 0.4508 -0.4123 -0.0452 0.040 Uiso 1 1 calc R
C3B C 0.46612(18) -0.2547(6) 0.01526(14) 0.0309(9) Uani 1 1 d .
C4B C 0.4141(2) -0.1491(7) -0.11164(14) 0.0404(10) Uani 1 1 d .
H4D H 0.3687 -0.1720 -0.1174 0.061 Uiso 1 1 calc R
H4E H 0.4379 -0.2767 -0.1206 0.061 Uiso 1 1 calc R
H4F H 0.4289 -0.0271 -0.1298 0.061 Uiso 1 1 calc R
C5B C 0.4969(2) -0.4413(7) 0.04034(17) 0.0410(10) Uani 1 1 d .
H5D H 0.5430 -0.4192 0.0419 0.061 Uiso 1 1 calc R
H5E H 0.4880 -0.5735 0.0236 0.061 Uiso 1 1 calc R
H5F H 0.4797 -0.4514 0.0717 0.061 Uiso 1 1 calc R
C6B C 0.4891(2) -0.0184(6) 0.08305(17) 0.0263(10) Uani 1 1 d .
C7B C 0.45978(19) -0.0697(7) 0.12598(15) 0.0336(8) Uani 1 1 d .
C8B C 0.4922(2) -0.0174(6) 0.16945(18) 0.0320(11) Uani 1 1 d .
C9B C 0.5509(2) 0.0888(7) 0.16487(14) 0.0351(10) Uani 1 1 d .
H9B H 0.5719 0.1293 0.1926 0.042 Uiso 1 1 calc R
C10B C 0.58154(18) 0.1409(6) 0.12260(14) 0.0322(9) Uani 1 1 d .
C11B C 0.54927(18) 0.0804(7) 0.08166(14) 0.0328(9) Uani 1 1 d .
H11B H 0.5686 0.1069 0.0526 0.039 Uiso 1 1 calc R
C12B C 0.4640(2) -0.0813(8) 0.21727(14) 0.0380(10) Uani 1 1 d .
C13B C 0.4607(2) -0.3319(7) 0.21998(16) 0.0476(11) Uani 1 1 d .
H13D H 0.5034 -0.3911 0.2157 0.071 Uiso 1 1 calc R
H13E H 0.4325 -0.3855 0.1957 0.071 Uiso 1 1 calc R
H13F H 0.4443 -0.3747 0.2503 0.071 Uiso 1 1 calc R
C14B C 0.3964(3) 0.0131(8) 0.22387(19) 0.0464(14) Uani 1 1 d .
H14D H 0.3809 -0.0210 0.2549 0.070 Uiso 1 1 calc R
H14E H 0.3675 -0.0482 0.2008 0.070 Uiso 1 1 calc R
H14F H 0.3980 0.1681 0.2200 0.070 Uiso 1 1 calc R
C15B C 0.5070(3) -0.0035(7) 0.2582(2) 0.0466(14) Uani 1 1 d .
H15D H 0.5127 0.1511 0.2562 0.070 Uiso 1 1 calc R
H15E H 0.5485 -0.0737 0.2564 0.070 Uiso 1 1 calc R
H15F H 0.4867 -0.0393 0.2877 0.070 Uiso 1 1 calc R
C16B C 0.64742(19) 0.2585(7) 0.12202(14) 0.0372(9) Uani 1 1 d .
C17B C 0.6747(2) 0.2781(9) 0.07225(16) 0.0512(12) Uani 1 1 d .
H17D H 0.6801 0.1357 0.0590 0.077 Uiso 1 1 calc R
H17E H 0.7160 0.3506 0.0733 0.077 Uiso 1 1 calc R
H17F H 0.6453 0.3606 0.0531 0.077 Uiso 1 1 calc R
C18B C 0.6963(2) 0.1306(8) 0.15202(18) 0.0504(12) Uani 1 1 d .
H18D H 0.6808 0.1211 0.1839 0.076 Uiso 1 1 calc R
H18E H 0.7375 0.2039 0.1517 0.076 Uiso 1 1 calc R
H18F H 0.7013 -0.0130 0.1393 0.076 Uiso 1 1 calc R
C19B C 0.6399(3) 0.4884(7) 0.1423(2) 0.0468(15) Uani 1 1 d .
H19D H 0.6108 0.5707 0.1229 0.070 Uiso 1 1 calc R
H19E H 0.6815 0.5587 0.1431 0.070 Uiso 1 1 calc R
H19F H 0.6228 0.4795 0.1738 0.070 Uiso 1 1 calc R

loop_
_atom_site_aniso_label
_atom_site_aniso_U_11
_atom_site_aniso_U_22
_atom_site_aniso_U_33
_atom_site_aniso_U_23
_atom_site_aniso_U_13
_atom_site_aniso_U_12
O1A 0.0378(16) 0.0380(18) 0.0292(16) 0.0018(14) -0.0019(12) 0.0002(12)
O2A 0.0394(15) 0.0428(15) 0.0268(14) 0.0013(13) 0.0005(12) 0.0099(12)
N1A 0.0334(18) 0.0361(18) 0.0215(17) 0.0013(17) -0.0057(14) -0.0036(15)
C1A 0.025(2) 0.039(3) 0.038(2) -0.001(2) -0.0044(17) 0.0004(17)
C2A 0.037(2) 0.029(2) 0.033(2) 0.0035(17) 0.0009(17) -0.0016(17)
C3A 0.029(2) 0.037(2) 0.027(2) -0.0003(18) 0.0013(16) -0.0008(17)
C4A 0.052(2) 0.042(2) 0.030(2) 0.003(2) -0.003(2) -0.0036(19)
C5A 0.046(2) 0.038(2) 0.036(2) 0.002(2) -0.003(2) -0.008(2)
C6A 0.031(2) 0.029(2) 0.032(3) 0.0017(18) -0.0014(19) -0.0032(16)
C7A 0.032(2) 0.030(2) 0.029(2) -0.002(2) 0.0012(17) -0.0018(16)
C8A 0.036(3) 0.035(2) 0.028(3) 0.0055(18) 0.0027(19) -0.0015(18)
C9A 0.037(2) 0.035(2) 0.031(2) 0.0045(18) -0.0023(17) -0.0016(18)
C10A 0.036(2) 0.034(2) 0.0266(19) -0.0010(17) 0.0005(17) -0.0018(16)
C11A 0.033(2) 0.031(2) 0.025(2) -0.0005(18) 0.0048(16) -0.0032(17)
C12A 0.044(3) 0.040(3) 0.029(2) 0.002(2) -0.0017(18) -0.003(2)
C13A 0.056(3) 0.048(3) 0.033(2) -0.009(2) -0.006(2) 0.004(2)
C14A 0.038(3) 0.056(3) 0.033(3) 0.0017(19) 0.010(2) 0.0017(19)
C15A 0.053(3) 0.070(3) 0.018(3) -0.0008(19) 0.005(2) 0.010(2)
C16A 0.038(2) 0.041(2) 0.030(2) 0.0022(19) 0.0018(18) 0.0039(17)
C17A 0.035(2) 0.062(3) 0.039(2) 0.001(2) 0.0034(19) 0.010(2)
C18A 0.042(3) 0.049(3) 0.035(3) 0.0012(19) 0.001(2) 0.006(2)
C19A 0.036(2) 0.057(3) 0.048(3) 0.002(2) -0.008(2) 0.004(2)
O1B 0.0410(16) 0.0312(17) 0.0338(17) 0.0008(13) -0.0011(13) 0.0034(13)
O2B 0.0354(14) 0.0483(16) 0.0268(14) -0.0027(14) -0.0009(13) -0.0085(13)
N1B 0.0347(18) 0.0292(17) 0.0286(18) 0.0006(17) -0.0032(14) 0.0009(15)
C1B 0.029(2) 0.033(2) 0.029(2) -0.0028(18) 0.0015(17) -0.0043(17)
C2B 0.038(2) 0.032(2) 0.030(2) -0.0042(17) -0.0025(18) 0.0002(17)
C3B 0.030(2) 0.029(2) 0.034(2) 0.0013(18) 0.0018(17) -0.0034(16)
C4B 0.050(2) 0.041(2) 0.030(2) 0.000(2) -0.006(2) 0.0028(19)
C5B 0.048(3) 0.041(2) 0.034(2) 0.000(2) -0.002(2) 0.009(2)
C6B 0.035(2) 0.028(2) 0.017(2) 0.0016(15) -0.0035(18) 0.0033(16)
C7B 0.036(2) 0.035(2) 0.029(2) -0.003(2) -0.0008(18) -0.0050(18)
C8B 0.041(3) 0.032(2) 0.023(3) 0.0022(16) -0.0054(19) -0.0004(18)
C9B 0.041(2) 0.040(3) 0.024(2) -0.0036(18) -0.0065(17) 0.001(2)
C10B 0.036(2) 0.034(2) 0.027(2) 0.0003(18) 0.0008(17) 0.0009(17)
C11B 0.034(2) 0.037(2) 0.028(2) 0.0016(19) 0.0004(17) 0.0024(18)
C12B 0.044(3) 0.049(3) 0.021(2) 0.004(2) -0.0002(18) -0.006(2)
C13B 0.065(3) 0.046(3) 0.032(2) 0.004(2) 0.001(2) -0.007(2)
C14B 0.055(3) 0.066(4) 0.018(3) 0.002(2) 0.003(2) 0.002(2)
C15B 0.057(3) 0.052(3) 0.030(3) 0.0033(18) -0.005(2) -0.011(2)
C16B 0.032(2) 0.047(2) 0.033(2) -0.0016(19) -0.0053(18) -0.0032(17)
C17B 0.038(2) 0.070(3) 0.046(3) -0.008(2) 0.007(2) -0.014(2)
C18B 0.038(3) 0.050(3) 0.063(3) 0.007(2) -0.007(2) -0.003(2)
C19B 0.053(3) 0.042(3) 0.046(4) -0.0008(19) -0.004(2) -0.006(2)

loop_
_atom_type_symbol
_atom_type_description
_atom_type_scat_dispersion_real
_atom_type_scat_dispersion_imag
_atom_type_scat_source
C C 0.0033 0.0016 'International Tables Vol C Tables 4.2.6.8 and 6.1.1.4'
H H 0.0000 0.0000 'International Tables Vol C Tables 4.2.6.8 and 6.1.1.4'
N N 0.0061 0.0033 'International Tables Vol C Tables 4.2.6.8 and 6.1.1.4'
O O 0.0106 0.0060 'International Tables Vol C Tables 4.2.6.8 and 6.1.1.4'

loop_
_geom_angle_atom_site_label_1
_geom_angle_atom_site_label_2
_geom_angle_atom_site_label_3
_geom_angle
C7A O2A H2A 109.4
C3A N1A C6A 122.9(3)
C3A N1A H1A 110.6
C6A N1A H1A 124.9
O1A C1A C2A 122.9(4)
O1A C1A C4A 118.1(4)
C2A C1A C4A 118.9(4)
C3A C2A C1A 125.1(4)
C3A C2A H2C 117.4
C1A C2A H2C 117.4
N1A C3A C2A 121.7(4)
N1A C3A C5A 117.5(3)
C2A C3A C5A 120.7(4)
C1A C4A H4A 109.5
C1A C4A H4B 109.5
H4A C4A H4B 109.5
C1A C4A H4C 109.5
H4A C4A H4C 109.5
H4B C4A H4C 109.5
C3A C5A H5A 109.5
C3A C5A H5B 109.5
H5A C5A H5B 109.5
C3A C5A H5C 109.5
H5A C5A H5C 109.5
H5B C5A H5C 109.5
C7A C6A C11A 121.2(4)
C7A C6A N1A 121.4(4)
C11A C6A N1A 117.4(4)
O2A C7A C6A 120.8(4)
O2A C7A C8A 119.7(4)
C6A C7A C8A 119.5(4)
C7A C8A C9A 118.0(4)
C7A C8A C12A 122.0(4)
C9A C8A C12A 119.9(4)
C10A C9A C8A 123.4(4)
C10A C9A H9A 118.3
C8A C9A H9A 118.3
C11A C10A C9A 116.8(3)
C11A C10A C16A 123.6(3)
C9A C10A C16A 119.7(3)
C10A C11A C6A 121.1(4)
C10A C11A H11A 119.5
C6A C11A H11A 119.5
C13A C12A C15A 107.5(4)
C13A C12A C14A 109.7(4)
C15A C12A C14A 106.8(4)
C13A C12A C8A 109.5(3)
C15A C12A C8A 112.3(4)
C14A C12A C8A 110.8(4)
C12A C13A H13A 109.5
C12A C13A H13B 109.5
H13A C13A H13B 109.5
C12A C13A H13C 109.5
H13A C13A H13C 109.5
H13B C13A H13C 109.5
C12A C14A H14A 109.5
C12A C14A H14B 109.5
H14A C14A H14B 109.5
C12A C14A H14C 109.5
H14A C14A H14C 109.5
H14B C14A H14C 109.5
C12A C15A H15A 109.5
C12A C15A H15B 109.5
H15A C15A H15B 109.5
C12A C15A H15C 109.5
H15A C15A H15C 109.5
H15B C15A H15C 109.5
C10A C16A C19A 110.2(3)
C10A C16A C17A 111.5(3)
C19A C16A C17A 108.5(4)
C10A C16A C18A 109.4(3)
C19A C16A C18A 110.0(4)
C17A C16A C18A 107.3(4)
C16A C17A H17A 109.5
C16A C17A H17B 109.5
H17A C17A H17B 109.5
C16A C17A H17C 109.5
H17A C17A H17C 109.5
H17B C17A H17C 109.5
C16A C18A H18A 109.5
C16A C18A H18B 109.5
H18A C18A H18B 109.5
C16A C18A H18C 109.5
H18A C18A H18C 109.5
H18B C18A H18C 109.5
C16A C19A H19A 109.5
C16A C19A H19B 109.5
H19A C19A H19B 109.5
C16A C19A H19C 109.5
H19A C19A H19C 109.5
H19B C19A H19C 109.5
C7B O2B H2B 109.6
C3B N1B C6B 125.0(3)
C3B N1B H1B 115.7
C6B N1B H1B 117.4
O1B C1B C2B 124.2(4)
O1B C1B C4B 118.2(4)
C2B C1B C4B 117.6(3)
C3B C2B C1B 124.5(4)
C3B C2B H2D 117.7
C1B C2B H2D 117.7
N1B C3B C2B 122.3(4)
N1B C3B C5B 117.6(4)
C2B C3B C5B 120.1(4)
C1B C4B H4D 109.5
C1B C4B H4E 109.5
H4D C4B H4E 109.5
C1B C4B H4F 109.5
H4D C4B H4F 109.5
H4E C4B H4F 109.5
C3B C5B H5D 109.5
C3B C5B H5E 109.5
H5D C5B H5E 109.5
C3B C5B H5F 109.5
H5D C5B H5F 109.5
H5E C5B H5F 109.5
C11B C6B C7B 120.9(4)
C11B C6B N1B 118.8(4)
C7B C6B N1B 120.3(4)
O2B C7B C6B 122.3(4)
O2B C7B C8B 118.0(4)
C6B C7B C8B 119.8(4)
C9B C8B C7B 115.6(4)
C9B C8B C12B 122.6(4)
C7B C8B C12B 121.8(4)
C8B C9B C10B 126.0(4)
C8B C9B H9B 117.0
C10B C9B H9B 117.0
C11B C10B C9B 116.2(3)
C11B C10B C16B 122.7(4)
C9B C10B C16B 121.2(4)
C6B C11B C10B 121.6(4)
C6B C11B H11B 119.2
C10B C11B H11B 119.2
C14B C12B C8B 111.1(4)
C14B C12B C15B 108.5(4)
C8B C12B C15B 111.7(4)
C14B C12B C13B 109.6(4)
C8B C12B C13B 108.5(4)
C15B C12B C13B 107.3(4)
C12B C13B H13D 109.5
C12B C13B H13E 109.5
H13D C13B H13E 109.5
C12B C13B H13F 109.5
H13D C13B H13F 109.5
H13E C13B H13F 109.5
C12B C14B H14D 109.5
C12B C14B H14E 109.5
H14D C14B H14E 109.5
C12B C14B H14F 109.5
H14D C14B H14F 109.5
H14E C14B H14F 109.5
C12B C15B H15D 109.5
C12B C15B H15E 109.5
H15D C15B H15E 109.5
C12B C15B H15F 109.5
H15D C15B H15F 109.5
H15E C15B H15F 109.5
C17B C16B C19B 108.2(4)
C17B C16B C18B 108.1(4)
C19B C16B C18B 109.3(4)
C17B C16B C10B 111.9(3)
C19B C16B C10B 109.9(3)
C18B C16B C10B 109.4(3)
C16B C17B H17D 109.5
C16B C17B H17E 109.5
H17D C17B H17E 109.5
C16B C17B H17F 109.5
H17D C17B H17F 109.5
H17E C17B H17F 109.5
C16B C18B H18D 109.5
C16B C18B H18E 109.5
H18D C18B H18E 109.5
C16B C18B H18F 109.5
H18D C18B H18F 109.5
H18E C18B H18F 109.5
C16B C19B H19D 109.5
C16B C19B H19E 109.5
H19D C19B H19E 109.5
C16B C19B H19F 109.5
H19D C19B H19F 109.5
H19E C19B H19F 109.5

loop_
_geom_bond_atom_site_label_1
_geom_bond_atom_site_label_2
_geom_bond_distance
O1A C1A 1.270(5)
O2A C7A 1.367(5)
O2A H2A 0.9612
N1A C3A 1.353(5)
N1A C6A 1.439(6)
N1A H1A 0.9224
C1A C2A 1.405(6)
C1A C4A 1.512(6)
C2A C3A 1.373(5)
C2A H2C 0.9300
C3A C5A 1.489(6)
C4A H4A 0.9600
C4A H4B 0.9600
C4A H4C 0.9600
C5A H5A 0.9600
C5A H5B 0.9600
C5A H5C 0.9600
C6A C7A 1.387(6)
C6A C11A 1.392(6)
C7A C8A 1.391(7)
C8A C9A 1.401(6)
C8A C12A 1.558(7)
C9A C10A 1.399(6)
C9A H9A 0.9300
C10A C11A 1.383(5)
C10A C16A 1.527(5)
C11A H11A 0.9300
C12A C13A 1.526(6)
C12A C15A 1.533(7)
C12A C14A 1.545(6)
C13A H13A 0.9600
C13A H13B 0.9600
C13A H13C 0.9600
C14A H14A 0.9600
C14A H14B 0.9600
C14A H14C 0.9600
C15A H15A 0.9600
C15A H15B 0.9600
C15A H15C 0.9600
C16A C19A 1.527(6)
C16A C17A 1.534(6)
C16A C18A 1.546(6)
C17A H17A 0.9600
C17A H17B 0.9600
C17A H17C 0.9600
C18A H18A 0.9600
C18A H18B 0.9600
C18A H18C 0.9600
C19A H19A 0.9600
C19A H19B 0.9600
C19A H19C 0.9600
O1B C1B 1.258(5)
O2B C7B 1.365(5)
O2B H2B 0.8833
N1B C3B 1.335(5)
N1B C6B 1.433(6)
N1B H1B 0.9040
C1B C2B 1.404(6)
C1B C4B 1.519(6)
C2B C3B 1.382(6)
C2B H2D 0.9300
C3B C5B 1.492(6)
C4B H4D 0.9600
C4B H4E 0.9600
C4B H4F 0.9600
C5B H5D 0.9600
C5B H5E 0.9600
C5B H5F 0.9600
C6B C11B 1.382(6)
C6B C7B 1.395(6)
C7B C8B 1.438(7)
C8B C9B 1.381(6)
C8B C12B 1.527(7)
C9B C10B 1.392(6)
C9B H9B 0.9300
C10B C11B 1.389(6)
C10B C16B 1.538(5)
C11B H11B 0.9300
C12B C14B 1.520(7)
C12B C15B 1.538(7)
C12B C13B 1.544(7)
C13B H13D 0.9600
C13B H13E 0.9600
C13B H13F 0.9600
C14B H14D 0.9600
C14B H14E 0.9600
C14B H14F 0.9600
C15B H15D 0.9600
C15B H15E 0.9600
C15B H15F 0.9600
C16B C17B 1.524(6)
C16B C19B 1.534(6)
C16B C18B 1.536(6)
C17B H17D 0.9600
C17B H17E 0.9600
C17B H17F 0.9600
C18B H18D 0.9600
C18B H18E 0.9600
C18B H18F 0.9600
C19B H19D 0.9600
C19B H19E 0.9600
C19B H19F 0.9600

loop_
_geom_hbond_atom_site_label_D
_geom_hbond_atom_site_label_H
_geom_hbond_atom_site_label_A
_geom_hbond_distance_DH
_geom_hbond_distance_HA
_geom_hbond_distance_DA
_geom_hbond_angle_DHA
_geom_hbond_site_symmetry_A
N1A H1A O1A 0.92 1.92 2.694(4) 139.9 .
O2A H2A O1B 0.96 1.83 2.704(4) 149.5 .
N1B H1B O1B 0.90 2.01 2.720(4) 134.0 .
O2B H2B O1A 0.88 1.92 2.713(4) 147.9 1_545
